data_9007924
loop_
_publ_author_name
'Morgan, M. G.'
'Wang, M.'
'Mar, A.'

_publ_section_title
;
 Samarium orthosilicate oxyapatite, Sm5(SiO4)3O
;
_journal_name_full 'Acta Crystallographica, Section E'
_journal_page_first i70
_journal_page_last i71
_journal_paper_doi 10.1107/S1600536802011868
_journal_volume 58
_journal_year 2002
_chemical_formula_structural Sm5(SiO4)3O
_chemical_formula_sum 'O13 Si3 Sm5'
_space_group_IT_number 176
_symmetry_space_group_name_Hall '-P 6c'
_symmetry_space_group_name_H-M 'P 63/m'
_cell_angle_alpha 90
_cell_angle_beta 90
_cell_angle_gamma 120
_cell_length_a 9.4959
_cell_length_b 9.4959
_cell_length_c 7.0361
_cell_formula_units_Z 2
_cell_volume 549.459
_database_code_amcsd 0010382
_exptl_crystal_density_diffrn 6.311
_cod_original_cell_volume 549.458
_cod_original_formula_sum 'Sm5 Si3 O13'
_cod_database_code 9007924
_amcsd_formula_title Sm5(SiO4)3O

loop_
_space_group_symop_operation_xyz
x,y,z
-x+y,-x,1/2-z
x-y,x,1/2+z
y,-x+y,-z
-y,x-y,z
x,y,1/2-z
-x,-y,1/2+z
x-y,x,-z
-x+y,-x,z
-y,x-y,1/2-z
y,-x+y,1/2+z
-x,-y,-z

loop_
_atom_site_aniso_label
_atom_site_aniso_U_11
_atom_site_aniso_U_22
_atom_site_aniso_U_33
_atom_site_aniso_U_12
_atom_site_aniso_U_13
_atom_site_aniso_U_23
Sm1 0.00470 0.00560 0.00660 0.00283 0.00000 0.00000
Sm2 0.00999 0.00999 0.00970 0.00500 0.00000 0.00000
Si 0.00350 0.00380 0.00820 0.00120 0.00000 0.00000
O1 0.01600 0.02400 0.00900 0.01500 -0.00390 -0.00760
O2 0.01200 0.00700 0.02700 0.00500 0.00000 0.00000
O3 0.01100 0.00500 0.02100 -0.00100 0.00000 0.00000
O4 0.00700 0.00700 0.02900 0.00340 0.00000 0.00000

loop_
_atom_site_label
_atom_site_fract_x
_atom_site_fract_y
_atom_site_fract_z
_atom_site_U_iso_or_equiv
Sm1 0.24063 0.23148 0.25000 0.00555
Sm2 0.33333 0.66667 0.00046 0.00990
Si 0.02690 0.39690 0.25000 0.00540
O1 0.08870 0.33810 0.06630 0.01410
O2 0.11930 0.59420 0.25000 0.01480
O3 0.48170 0.16820 0.25000 0.01420
O4 0.00000 0.00000 0.25000 0.01400

loop_
_cod_related_entry_id
_cod_related_entry_database
_cod_related_entry_code
1 AMCSD 0010382
